data_4067004
loop_
_publ_author_name
'Hudnall, Todd W.'
'Tennyson, Andrew G.'
'Bielawski, Christopher W.'

_publ_section_title
;
 A Seven-MemberedN,N&#x2032;-Diamidocarbene
;
_journal_issue 20
_journal_name_full Organometallics
_journal_page_first 4569
_journal_paper_doi 10.1021/om1007665
_journal_volume 29
_journal_year 2010
_chemical_formula_moiety 'C27 H26 N2 O2 - Rh1 Cl1 C8 H12 - C1 H2 Cl2'
_chemical_formula_sum 'C36 H40 Cl3 N2 O2 Rh'
_chemical_formula_weight 741.96
_chemical_name_common 7-KetoMes-Rh(COD)Cl
_chemical_name_systematic
; 
 ? 
;
_space_group_IT_number 2
_symmetry_cell_setting triclinic
_symmetry_space_group_name_Hall '-P 1'
_symmetry_space_group_name_H-M 'P -1'
_atom_sites_solution_hydrogens geom
_atom_sites_solution_primary direct
_atom_sites_solution_secondary difmap
_audit_creation_method SHELXL-97
_cell_angle_alpha 111.599(5)
_cell_angle_beta 91.687(4)
_cell_angle_gamma 91.090(5)
_cell_formula_units_Z 2
_cell_length_a 10.0981(19)
_cell_length_b 13.164(3)
_cell_length_c 14.019(3)
_cell_measurement_temperature 150(2)
_cell_volume 1731.1(6)
_computing_cell_refinement 'CrystalClear (Rigaku Inc., 2008)'
_computing_data_collection 'CrystalClear (Rigaku Inc., 2008)'
_computing_data_reduction 'CrystalClear (Rigaku Inc., 2008)'
_computing_molecular_graphics 'XP SHELXTL/PC, Siemens Analytical'
_computing_structure_refinement 'XL SHELXTL/PC, Siemens Analytical'
_computing_structure_solution
;

SIR97 - Altomare A., Burla M.C., Camalli M., Cascarano G.L., Giacovazzo C., 
Guagliardi A., Moliterni A.G.G., Polidori G.,Spagna R.
;
_diffrn_ambient_temperature 150(2)
_diffrn_measured_fraction_theta_full 0.990
_diffrn_measured_fraction_theta_max 0.990
_diffrn_measurement_device_type 'Rigaku Mini CCD area detector'
_diffrn_measurement_method 'phi and omega scans'
_diffrn_radiation_monochromator graphite
_diffrn_radiation_source 'fine-focus sealed tube'
_diffrn_radiation_type MoK\a
_diffrn_radiation_wavelength 0.71075
_diffrn_reflns_av_R_equivalents 0.0887
_diffrn_reflns_av_sigmaI/netI 0.0992
_diffrn_reflns_limit_h_max 12
_diffrn_reflns_limit_h_min -12
_diffrn_reflns_limit_k_max 15
_diffrn_reflns_limit_k_min -15
_diffrn_reflns_limit_l_max 16
_diffrn_reflns_limit_l_min -16
_diffrn_reflns_number 14981
_diffrn_reflns_theta_full 25.00
_diffrn_reflns_theta_max 25.00
_diffrn_reflns_theta_min 3.11
_exptl_absorpt_coefficient_mu 0.759
_exptl_absorpt_correction_type none
_exptl_absorpt_process_details none
_exptl_crystal_colour red
_exptl_crystal_density_diffrn 1.423
_exptl_crystal_density_method 'not measured'
_exptl_crystal_description block
_exptl_crystal_F_000 764
_exptl_crystal_size_max 0.08
_exptl_crystal_size_mid 0.08
_exptl_crystal_size_min 0.08
_refine_diff_density_max 1.133
_refine_diff_density_min -0.787
_refine_diff_density_rms 0.105
_refine_ls_extinction_method none
_refine_ls_goodness_of_fit_ref 1.004
_refine_ls_hydrogen_treatment constr
_refine_ls_matrix_type full
_refine_ls_number_parameters 417
_refine_ls_number_reflns 6036
_refine_ls_number_restraints 71
_refine_ls_restrained_S_all 1.009
_refine_ls_R_factor_all 0.0876
_refine_ls_R_factor_gt 0.0679
_refine_ls_shift/su_max 0.053
_refine_ls_shift/su_mean 0.002
_refine_ls_structure_factor_coef Fsqd
_refine_ls_weighting_details 'calc w=1/[\s^2^(Fo^2^)+(0.0010P)^2^+7.3193P] where P=(Fo^2^+2Fc^2^)/3'
_refine_ls_weighting_scheme calc
_refine_ls_wR_factor_gt 0.1429
_refine_ls_wR_factor_ref 0.1542
_reflns_number_gt 4815
_reflns_number_total 6036
_reflns_threshold_expression >2sigma(I)
_cod_data_source_file om1007665_si_002.cif
_cod_data_source_block 2a
_cod_depositor_comments
;
The following automatic conversions were performed:

'_symmetry_cell_setting' value 'Triclinic' changed to 'triclinic'
according to /home/saulius/struct/CIF-dictionaries/cif_core.dic
dictionary named 'cif_core.dic' version 2.4.1 from 2010-06-29.

Automatic conversion script
Id: cif_fix_values 1715 2011-07-08 13:25:40Z adriana 
;
_cod_original_sg_symbol_H-M P-1
_cod_database_code 4067004

loop_
_symmetry_equiv_pos_as_xyz
'x, y, z'
'-x, -y, -z'

loop_
_atom_site_label
_atom_site_type_symbol
_atom_site_fract_x
_atom_site_fract_y
_atom_site_fract_z
_atom_site_U_iso_or_equiv
_atom_site_adp_type
_atom_site_occupancy
_atom_site_symmetry_multiplicity
_atom_site_calc_flag
_atom_site_refinement_flags
_atom_site_disorder_assembly
_atom_site_disorder_group
Rh1 Rh 0.43901(4) 0.67166(4) 0.33233(4) 0.03544(16) Uani 1 1 d U . .
Cl1 Cl 0.42165(16) 0.79002(13) 0.23886(12) 0.0481(4) Uani 1 1 d U . .
O1 O -0.0022(4) 0.8628(4) 0.4732(3) 0.0571(13) Uani 1 1 d U . .
N1 N 0.1688(4) 0.7576(4) 0.3990(4) 0.0389(12) Uani 1 1 d U . .
C1 C 0.2360(5) 0.6757(5) 0.3281(4) 0.0365(13) Uani 1 1 d U . .
O2 O -0.0114(4) 0.5188(4) 0.1444(4) 0.0642(14) Uani 1 1 d U . .
N2 N 0.1701(4) 0.6048(4) 0.2434(4) 0.0381(11) Uani 1 1 d U . .
C2 C 0.0457(6) 0.8079(5) 0.3933(5) 0.0442(15) Uani 1 1 d U . .
Cl2 Cl -0.1850(8) -0.0868(5) -0.2611(5) 0.155(2) Uani 0.61 1 d PDU A 2
C3 C -0.0091(6) 0.8038(5) 0.2939(5) 0.0441(15) Uani 1 1 d U . .
Cl3 Cl -0.2249(8) 0.0151(6) -0.0485(5) 0.278(3) Uani 1 1 d DU . .
C4 C -0.0137(6) 0.7109(5) 0.2056(5) 0.0464(16) Uani 1 1 d . . .
Cl4 Cl -0.1360(11) 0.2292(10) 0.0761(9) 0.186(5) Uani 0.39 1 d PD B 1
C5 C 0.0412(6) 0.6053(6) 0.1987(5) 0.0470(16) Uani 1 1 d . . .
C6 C -0.0776(7) 0.7126(6) 0.1168(6) 0.063(2) Uani 1 1 d . . .
H6A H -0.0836 0.6496 0.0579 0.075 Uiso 1 1 calc R . .
C7 C -0.1310(7) 0.8060(7) 0.1162(6) 0.073(2) Uani 1 1 d . . .
H7A H -0.1716 0.8074 0.0563 0.088 Uiso 1 1 calc R . .
C8 C -0.1255(7) 0.9004(7) 0.2053(6) 0.070(2) Uani 1 1 d . . .
H8A H -0.1602 0.9649 0.2041 0.084 Uiso 1 1 calc R . .
C9 C -0.0695(7) 0.8976(6) 0.2931(6) 0.0584(19) Uani 1 1 d . . .
H9A H -0.0715 0.9588 0.3535 0.070 Uiso 1 1 calc R . .
C10 C 0.2323(6) 0.8051(5) 0.5026(5) 0.0408(14) Uani 1 1 d . . .
C11 C 0.3029(6) 0.9041(5) 0.5304(5) 0.0446(16) Uani 1 1 d . . .
C12 C 0.3667(7) 0.9443(6) 0.6267(5) 0.0549(18) Uani 1 1 d . . .
H12A H 0.4187 1.0082 0.6456 0.066 Uiso 1 1 calc R . .
C13 C 0.3548(7) 0.8915(7) 0.6948(6) 0.061(2) Uani 1 1 d . . .
C14 C 0.2725(8) 0.8004(7) 0.6681(5) 0.061(2) Uani 1 1 d . . .
H14A H 0.2593 0.7674 0.7156 0.073 Uiso 1 1 calc R . .
C15 C 0.2082(7) 0.7560(6) 0.5716(5) 0.0517(17) Uani 1 1 d . . .
C16 C 0.3054(7) 0.9715(6) 0.4650(5) 0.0561(18) Uani 1 1 d . . .
H16A H 0.3598 1.0363 0.4985 0.084 Uiso 1 1 calc R . .
H16B H 0.2169 0.9916 0.4544 0.084 Uiso 1 1 calc R . .
H16C H 0.3412 0.9299 0.3999 0.084 Uiso 1 1 calc R . .
C17 C 0.4319(9) 0.9376(8) 0.7979(6) 0.093(3) Uani 1 1 d . . .
H17A H 0.4139 0.8926 0.8370 0.139 Uiso 1 1 calc R . .
H17B H 0.4052 1.0107 0.8352 0.139 Uiso 1 1 calc R . .
H17C H 0.5251 0.9382 0.7864 0.139 Uiso 1 1 calc R . .
C18 C 0.1152(8) 0.6584(7) 0.5470(6) 0.074(2) Uani 1 1 d . . .
H18A H 0.0794 0.6381 0.4780 0.110 Uiso 1 1 calc R . .
H18B H 0.0443 0.6763 0.5939 0.110 Uiso 1 1 calc R . .
H18C H 0.1625 0.5984 0.5532 0.110 Uiso 1 1 calc R . .
C19 C 0.2407(5) 0.5052(5) 0.1845(4) 0.0382(14) Uani 1 1 d . . .
C20 C 0.2975(6) 0.4981(5) 0.0924(5) 0.0410(14) Uani 1 1 d . . .
C21 C 0.3690(6) 0.4062(5) 0.0430(5) 0.0475(16) Uani 1 1 d . . .
H21A H 0.4118 0.4017 -0.0162 0.057 Uiso 1 1 calc R . .
C22 C 0.3797(6) 0.3212(5) 0.0773(5) 0.0488(16) Uani 1 1 d . . .
C23 C 0.3092(7) 0.3255(5) 0.1617(5) 0.0519(17) Uani 1 1 d . . .
H23A H 0.3106 0.2666 0.1832 0.062 Uiso 1 1 calc R . .
C24 C 0.2357(6) 0.4168(5) 0.2154(5) 0.0436(15) Uani 1 1 d . . .
C25 C 0.2746(7) 0.5816(5) 0.0443(5) 0.0484(16) Uani 1 1 d . . .
H25A H 0.3217 0.5621 -0.0181 0.073 Uiso 1 1 calc R . .
H25B H 0.3060 0.6522 0.0911 0.073 Uiso 1 1 calc R . .
H25C H 0.1815 0.5837 0.0294 0.073 Uiso 1 1 calc R . .
C26 C 0.4640(8) 0.2244(6) 0.0242(6) 0.066(2) Uani 1 1 d . . .
H26A H 0.5058 0.2343 -0.0325 0.099 Uiso 1 1 calc R . .
H26B H 0.4090 0.1589 -0.0006 0.099 Uiso 1 1 calc R . .
H26C H 0.5307 0.2183 0.0719 0.099 Uiso 1 1 calc R . .
C27 C 0.1511(7) 0.4147(6) 0.3014(6) 0.062(2) Uani 1 1 d . . .
H27A H 0.1076 0.4829 0.3301 0.093 Uiso 1 1 calc R . .
H27B H 0.2060 0.4037 0.3537 0.093 Uiso 1 1 calc R . .
H27C H 0.0859 0.3561 0.2753 0.093 Uiso 1 1 calc R . .
C28 C 0.6537(6) 0.7160(6) 0.3575(6) 0.0564(19) Uani 1 1 d . . .
H28A H 0.6783 0.7840 0.3481 0.068 Uiso 1 1 calc R . .
C29 C 0.6349(6) 0.6284(6) 0.2688(6) 0.0559(19) Uani 1 1 d . . .
H29A H 0.6486 0.6455 0.2074 0.067 Uiso 1 1 calc R . .
C30 C 0.7080(7) 0.7087(7) 0.4561(6) 0.065(2) Uani 1 1 d . . .
H30A H 0.7640 0.6459 0.4401 0.077 Uiso 1 1 calc R . .
H30B H 0.7625 0.7736 0.4932 0.077 Uiso 1 1 calc R . .
C31 C 0.6569(8) 0.5097(7) 0.2524(6) 0.072(2) Uani 1 1 d . . .
H31A H 0.6172 0.4639 0.1863 0.086 Uiso 1 1 calc R . .
H31B H 0.7514 0.4975 0.2506 0.086 Uiso 1 1 calc R . .
C32 C 0.6013(7) 0.6984(7) 0.5224(6) 0.065(2) Uani 1 1 d . . .
H32A H 0.5762 0.7711 0.5659 0.078 Uiso 1 1 calc R . .
H32B H 0.6360 0.6627 0.5668 0.078 Uiso 1 1 calc R . .
C33 C 0.6000(7) 0.4761(6) 0.3337(6) 0.063(2) Uani 1 1 d . . .
H33A H 0.6663 0.4892 0.3887 0.075 Uiso 1 1 calc R . .
H33B H 0.5790 0.3982 0.3050 0.075 Uiso 1 1 calc R . .
C34 C 0.4772(6) 0.6346(6) 0.4645(5) 0.0497(17) Uani 1 1 d . . .
H34A H 0.4004 0.6425 0.5076 0.060 Uiso 1 1 calc R . .
C35 C 0.4746(6) 0.5370(5) 0.3785(5) 0.0488(16) Uani 1 1 d . . .
H35A H 0.3965 0.4893 0.3723 0.059 Uiso 1 1 calc R . .
C500 C -0.188(3) 0.1401(16) -0.0484(17) 0.144(15) Uani 0.39 1 d PD B 1
H50B H -0.2660 0.1686 -0.0712 0.173 Uiso 0.39 1 calc PR B 1
H50C H -0.1187 0.1354 -0.0959 0.173 Uiso 0.39 1 calc PR B 1
C501 C -0.2060(19) 0.0379(14) -0.1595(13) 0.155(11) Uani 0.61 1 d PD A 2
H50D H -0.1294 0.0861 -0.1522 0.186 Uiso 0.61 1 calc PR A 2
H50E H -0.2836 0.0730 -0.1739 0.186 Uiso 0.61 1 calc PR A 2

loop_
_atom_site_aniso_label
_atom_site_aniso_U_11
_atom_site_aniso_U_22
_atom_site_aniso_U_33
_atom_site_aniso_U_23
_atom_site_aniso_U_13
_atom_site_aniso_U_12
Rh1 0.0256(2) 0.0429(3) 0.0390(3) 0.0159(2) 0.00621(18) 0.00478(19)
Cl1 0.0485(9) 0.0514(9) 0.0488(9) 0.0234(8) 0.0055(7) 0.0002(8)
O1 0.042(2) 0.071(3) 0.050(3) 0.011(2) 0.015(2) 0.018(2)
N1 0.028(2) 0.047(3) 0.040(3) 0.014(2) 0.006(2) 0.007(2)
C1 0.030(3) 0.044(3) 0.038(3) 0.019(3) 0.005(2) 0.004(3)
O2 0.042(3) 0.058(3) 0.079(3) 0.010(3) -0.010(2) -0.003(2)
N2 0.028(2) 0.042(3) 0.043(3) 0.014(2) 0.003(2) 0.002(2)
C2 0.032(3) 0.048(4) 0.050(4) 0.015(3) 0.010(3) 0.007(3)
Cl2 0.198(6) 0.128(4) 0.139(4) 0.049(4) 0.003(4) -0.037(4)
C3 0.026(3) 0.054(4) 0.048(4) 0.013(3) 0.001(3) 0.010(3)
Cl3 0.300(7) 0.276(6) 0.287(6) 0.140(5) -0.017(5) -0.016(5)
C4 0.024(3) 0.052(4) 0.059(4) 0.016(3) -0.003(3) 0.005(3)
Cl4 0.155(9) 0.262(14) 0.202(11) 0.151(11) 0.073(8) 0.057(9)
C5 0.029(3) 0.051(4) 0.051(4) 0.007(3) 0.001(3) 0.003(3)
C6 0.048(4) 0.066(5) 0.063(5) 0.011(4) -0.011(4) 0.012(4)
C7 0.054(5) 0.091(6) 0.064(5) 0.016(5) -0.016(4) 0.022(4)
C8 0.059(5) 0.075(5) 0.076(5) 0.027(5) -0.003(4) 0.033(4)
C9 0.045(4) 0.065(5) 0.057(4) 0.011(4) -0.001(3) 0.024(4)
C10 0.033(3) 0.048(4) 0.038(3) 0.012(3) 0.006(3) 0.012(3)
C11 0.034(3) 0.049(4) 0.043(4) 0.006(3) 0.009(3) 0.015(3)
C12 0.043(4) 0.058(4) 0.051(4) 0.006(4) 0.003(3) 0.011(3)
C13 0.051(4) 0.071(5) 0.050(4) 0.008(4) 0.001(3) 0.026(4)
C14 0.065(5) 0.070(5) 0.048(4) 0.021(4) 0.015(4) 0.022(4)
C15 0.049(4) 0.057(4) 0.047(4) 0.015(3) 0.020(3) 0.013(3)
C16 0.056(4) 0.051(4) 0.058(4) 0.016(4) 0.012(3) 0.005(3)
C17 0.095(7) 0.113(8) 0.054(5) 0.011(5) -0.014(5) 0.029(6)
C18 0.080(6) 0.083(6) 0.070(5) 0.041(5) 0.019(4) 0.003(5)
C19 0.029(3) 0.040(3) 0.041(3) 0.010(3) 0.004(3) 0.002(3)
C20 0.033(3) 0.045(4) 0.039(3) 0.009(3) 0.004(3) -0.001(3)
C21 0.041(4) 0.058(4) 0.042(4) 0.016(3) 0.007(3) 0.004(3)
C22 0.044(4) 0.045(4) 0.050(4) 0.010(3) 0.007(3) 0.005(3)
C23 0.056(4) 0.044(4) 0.059(4) 0.021(3) 0.007(3) 0.009(3)
C24 0.037(3) 0.042(4) 0.052(4) 0.017(3) 0.010(3) 0.001(3)
C25 0.049(4) 0.052(4) 0.046(4) 0.020(3) 0.002(3) 0.002(3)
C26 0.071(5) 0.053(4) 0.075(5) 0.021(4) 0.021(4) 0.022(4)
C27 0.055(4) 0.070(5) 0.071(5) 0.036(4) 0.023(4) 0.005(4)
C28 0.023(3) 0.070(5) 0.079(5) 0.032(4) 0.002(3) -0.002(3)
C29 0.033(3) 0.074(5) 0.069(5) 0.034(4) 0.023(3) 0.012(3)
C30 0.046(4) 0.071(5) 0.076(5) 0.027(4) -0.013(4) -0.004(4)
C31 0.066(5) 0.083(6) 0.071(5) 0.030(5) 0.028(4) 0.035(4)
C32 0.052(4) 0.089(6) 0.051(4) 0.023(4) -0.003(4) 0.012(4)
C33 0.056(4) 0.058(5) 0.076(5) 0.025(4) 0.011(4) 0.025(4)
C34 0.032(3) 0.071(5) 0.050(4) 0.026(4) 0.011(3) 0.017(3)
C35 0.041(4) 0.049(4) 0.066(4) 0.033(4) 0.006(3) 0.000(3)
C500 0.14(3) 0.11(2) 0.17(3) 0.03(2) 0.10(3) 0.00(2)
C501 0.088(13) 0.19(3) 0.27(3) 0.19(3) 0.030(17) 0.008(15)

loop_
_atom_type_symbol
_atom_type_description
_atom_type_scat_dispersion_real
_atom_type_scat_dispersion_imag
_atom_type_scat_source
C C 0.0033 0.0016 'International Tables Vol C Tables 4.2.6.8 and 6.1.1.4'
Cl Cl 0.1484 0.1585 'International Tables Vol C Tables 4.2.6.8 and 6.1.1.4'
N N 0.0061 0.0033 'International Tables Vol C Tables 4.2.6.8 and 6.1.1.4'
O O 0.0106 0.0060 'International Tables Vol C Tables 4.2.6.8 and 6.1.1.4'
Rh Rh -1.1178 0.9187 'International Tables Vol C Tables 4.2.6.8 and 6.1.1.4'
H H 0.0000 0.0000 'International Tables Vol C Tables 4.2.6.8 and 6.1.1.4'

loop_
_geom_angle_atom_site_label_1
_geom_angle_atom_site_label_2
_geom_angle_atom_site_label_3
_geom_angle
C1 Rh1 C34 101.7(2)
C1 Rh1 C35 102.5(2)
C34 Rh1 C35 38.5(3)
C1 Rh1 C29 155.9(3)
C34 Rh1 C29 95.7(3)
C35 Rh1 C29 80.9(3)
C1 Rh1 C28 164.4(3)
C34 Rh1 C28 80.6(3)
C35 Rh1 C28 88.9(3)
C29 Rh1 C28 35.7(3)
C1 Rh1 Cl1 83.43(17)
C34 Rh1 Cl1 154.7(2)
C35 Rh1 Cl1 164.69(19)
C29 Rh1 Cl1 88.0(2)
C28 Rh1 Cl1 88.2(2)
C1 N1 C2 132.7(5)
C1 N1 C10 115.8(5)
C2 N1 C10 111.5(5)
N2 C1 N1 119.7(5)
N2 C1 Rh1 117.4(4)
N1 C1 Rh1 122.0(4)
C1 N2 C5 132.6(5)
C1 N2 C19 116.0(5)
C5 N2 C19 111.4(5)
O1 C2 N1 117.6(6)
O1 C2 C3 121.8(6)
N1 C2 C3 120.1(5)
C4 C3 C9 119.5(6)
C4 C3 C2 123.9(6)
C9 C3 C2 116.4(6)
C500 Cl3 C501 58.1(10)
C3 C4 C6 119.7(6)
C3 C4 C5 124.2(6)
C6 C4 C5 116.0(6)
O2 C5 N2 118.7(6)
O2 C5 C4 121.7(6)
N2 C5 C4 118.8(6)
C7 C6 C4 120.1(7)
C7 C6 H6A 120.0
C4 C6 H6A 120.0
C6 C7 C8 120.3(7)
C6 C7 H7A 119.8
C8 C7 H7A 119.8
C9 C8 C7 119.8(7)
C9 C8 H8A 120.1
C7 C8 H8A 120.1
C8 C9 C3 120.5(7)
C8 C9 H9A 119.8
C3 C9 H9A 119.8
C15 C10 C11 122.1(6)
C15 C10 N1 118.7(6)
C11 C10 N1 118.9(6)
C12 C11 C10 117.6(7)
C12 C11 C16 119.1(7)
C10 C11 C16 123.2(6)
C13 C12 C11 121.5(7)
C13 C12 H12A 119.3
C11 C12 H12A 119.3
C14 C13 C12 118.8(7)
C14 C13 C17 122.4(8)
C12 C13 C17 118.9(8)
C13 C14 C15 121.6(7)
C13 C14 H14A 119.2
C15 C14 H14A 119.2
C10 C15 C14 117.7(7)
C10 C15 C18 122.5(7)
C14 C15 C18 119.8(7)
C11 C16 H16A 109.5
C11 C16 H16B 109.5
H16A C16 H16B 109.5
C11 C16 H16C 109.5
H16A C16 H16C 109.5
H16B C16 H16C 109.5
C13 C17 H17A 109.5
C13 C17 H17B 109.5
H17A C17 H17B 109.5
C13 C17 H17C 109.5
H17A C17 H17C 109.5
H17B C17 H17C 109.5
C15 C18 H18A 109.5
C15 C18 H18B 109.5
H18A C18 H18B 109.5
C15 C18 H18C 109.5
H18A C18 H18C 109.5
H18B C18 H18C 109.5
C24 C19 C20 121.6(5)
C24 C19 N2 119.0(5)
C20 C19 N2 119.0(5)
C21 C20 C19 116.9(6)
C21 C20 C25 120.7(6)
C19 C20 C25 122.3(5)
C22 C21 C20 123.0(6)
C22 C21 H21A 118.5
C20 C21 H21A 118.5
C21 C22 C23 118.2(6)
C21 C22 C26 121.7(6)
C23 C22 C26 120.2(6)
C22 C23 C24 121.3(6)
C22 C23 H23A 119.3
C24 C23 H23A 119.3
C19 C24 C23 117.9(6)
C19 C24 C27 122.3(6)
C23 C24 C27 119.8(6)
C20 C25 H25A 109.5
C20 C25 H25B 109.5
H25A C25 H25B 109.5
C20 C25 H25C 109.5
H25A C25 H25C 109.5
H25B C25 H25C 109.5
C22 C26 H26A 109.5
C22 C26 H26B 109.5
H26A C26 H26B 109.5
C22 C26 H26C 109.5
H26A C26 H26C 109.5
H26B C26 H26C 109.5
C24 C27 H27A 109.5
C24 C27 H27B 109.5
H27A C27 H27B 109.5
C24 C27 H27C 109.5
H27A C27 H27C 109.5
H27B C27 H27C 109.5
C29 C28 C30 123.6(7)
C29 C28 Rh1 71.0(4)
C30 C28 Rh1 111.8(5)
C29 C28 H28A 114.3
C30 C28 H28A 114.3
Rh1 C28 H28A 114.3
C28 C29 C31 127.2(7)
C28 C29 Rh1 73.2(4)
C31 C29 Rh1 108.5(5)
C28 C29 H29A 113.4
C31 C29 H29A 113.4
Rh1 C29 H29A 113.4
C32 C30 C28 112.0(6)
C32 C30 H30A 109.2
C28 C30 H30A 109.2
C32 C30 H30B 109.2
C28 C30 H30B 109.2
H30A C30 H30B 107.9
C33 C31 C29 113.2(6)
C33 C31 H31A 108.9
C29 C31 H31A 108.9
C33 C31 H31B 108.9
C29 C31 H31B 108.9
H31A C31 H31B 107.7
C30 C32 C34 114.7(6)
C30 C32 H32A 108.6
C34 C32 H32A 108.6
C30 C32 H32B 108.6
C34 C32 H32B 108.6
H32A C32 H32B 107.6
C31 C33 C35 113.3(6)
C31 C33 H33A 108.9
C35 C33 H33A 108.9
C31 C33 H33B 108.9
C35 C33 H33B 108.9
H33A C33 H33B 107.7
C35 C34 C32 126.0(6)
C35 C34 Rh1 71.6(4)
C32 C34 Rh1 109.6(5)
C35 C34 H34A 113.8
C32 C34 H34A 113.8
Rh1 C34 H34A 113.8
C34 C35 C33 123.2(6)
C34 C35 Rh1 69.8(4)
C33 C35 Rh1 113.0(4)
C34 C35 H35A 114.3
C33 C35 H35A 114.3
Rh1 C35 H35A 114.3
Cl3 C500 Cl4 110.3(13)
Cl3 C500 H50B 109.6
Cl4 C500 H50B 109.6
Cl3 C500 H50C 109.6
Cl4 C500 H50C 109.6
H50B C500 H50C 108.1
Cl3 C501 Cl2 109.6(9)
Cl3 C501 H50D 109.7
Cl2 C501 H50D 109.7
Cl3 C501 H50E 109.8
Cl2 C501 H50E 109.8
H50D C501 H50E 108.2

loop_
_geom_bond_atom_site_label_1
_geom_bond_atom_site_label_2
_geom_bond_distance
Rh1 C1 2.051(6)
Rh1 C34 2.109(7)
Rh1 C35 2.133(6)
Rh1 C29 2.191(6)
Rh1 C28 2.218(6)
Rh1 Cl1 2.3822(17)
O1 C2 1.208(7)
N1 C1 1.375(7)
N1 C2 1.433(7)
N1 C10 1.474(7)
C1 N2 1.356(7)
O2 C5 1.214(7)
N2 C5 1.429(7)
N2 C19 1.477(7)
C2 C3 1.466(9)
Cl2 C501 1.754(16)
C3 C4 1.381(9)
C3 C9 1.392(9)
Cl3 C500 1.678(17)
Cl3 C501 1.704(14)
C4 C6 1.393(9)
C4 C5 1.478(9)
Cl4 C500 1.766(18)
C6 C7 1.354(10)
C6 H6A 0.9300
C7 C8 1.399(11)
C7 H7A 0.9300
C8 C9 1.353(10)
C8 H8A 0.9300
C9 H9A 0.9300
C10 C15 1.372(9)
C10 C11 1.389(9)
C11 C12 1.388(9)
C11 C16 1.493(9)
C12 C13 1.379(11)
C12 H12A 0.9300
C13 C14 1.371(11)
C13 C17 1.528(10)
C14 C15 1.395(10)
C14 H14A 0.9300
C15 C18 1.504(10)
C16 H16A 0.9600
C16 H16B 0.9600
C16 H16C 0.9600
C17 H17A 0.9600
C17 H17B 0.9600
C17 H17C 0.9600
C18 H18A 0.9600
C18 H18B 0.9600
C18 H18C 0.9600
C19 C24 1.385(9)
C19 C20 1.401(8)
C20 C21 1.382(8)
C20 C25 1.503(9)
C21 C22 1.376(9)
C21 H21A 0.9300
C22 C23 1.383(9)
C22 C26 1.511(9)
C23 C24 1.401(9)
C23 H23A 0.9300
C24 C27 1.505(9)
C25 H25A 0.9600
C25 H25B 0.9600
C25 H25C 0.9600
C26 H26A 0.9600
C26 H26B 0.9600
C26 H26C 0.9600
C27 H27A 0.9600
C27 H27B 0.9600
C27 H27C 0.9600
C28 C29 1.353(10)
C28 C30 1.509(10)
C28 H28A 0.9800
C29 C31 1.516(10)
C29 H29A 0.9800
C30 C32 1.480(10)
C30 H30A 0.9700
C30 H30B 0.9700
C31 C33 1.491(10)
C31 H31A 0.9700
C31 H31B 0.9700
C32 C34 1.527(10)
C32 H32A 0.9700
C32 H32B 0.9700
C33 C35 1.535(9)
C33 H33A 0.9700
C33 H33B 0.9700
C34 C35 1.400(9)
C34 H34A 0.9800
C35 H35A 0.9800
C500 H50B 0.9700
C500 H50C 0.9700
C501 H50D 0.9700
C501 H50E 0.9700

loop_
_geom_torsion_atom_site_label_1
_geom_torsion_atom_site_label_2
_geom_torsion_atom_site_label_3
_geom_torsion_atom_site_label_4
_geom_torsion
C2 N1 C1 N2 -20.3(10)
C10 N1 C1 N2 159.3(5)
C2 N1 C1 Rh1 148.8(5)
C10 N1 C1 Rh1 -31.6(7)
C34 Rh1 C1 N2 -120.5(5)
C35 Rh1 C1 N2 -81.0(5)
C29 Rh1 C1 N2 14.7(9)
C28 Rh1 C1 N2 142.5(9)
Cl1 Rh1 C1 N2 84.7(4)
C34 Rh1 C1 N1 70.1(5)
C35 Rh1 C1 N1 109.6(5)
C29 Rh1 C1 N1 -154.7(6)
C28 Rh1 C1 N1 -26.9(12)
Cl1 Rh1 C1 N1 -84.7(5)
N1 C1 N2 C5 12.5(10)
Rh1 C1 N2 C5 -157.2(5)
N1 C1 N2 C19 -166.2(5)
Rh1 C1 N2 C19 24.2(7)
C1 N1 C2 O1 165.2(6)
C10 N1 C2 O1 -14.5(8)
C1 N1 C2 C3 -22.7(10)
C10 N1 C2 C3 157.7(6)
O1 C2 C3 C4 -143.8(7)
N1 C2 C3 C4 44.4(9)
O1 C2 C3 C9 30.5(9)
N1 C2 C3 C9 -141.3(6)
C9 C3 C4 C6 0.6(10)
C2 C3 C4 C6 174.7(6)
C9 C3 C4 C5 -176.9(6)
C2 C3 C4 C5 -2.8(10)
C1 N2 C5 O2 -155.8(6)
C19 N2 C5 O2 22.9(8)
C1 N2 C5 C4 34.3(10)
C19 N2 C5 C4 -147.0(6)
C3 C4 C5 O2 145.2(7)
C6 C4 C5 O2 -32.4(10)
C3 C4 C5 N2 -45.3(9)
C6 C4 C5 N2 137.2(6)
C3 C4 C6 C7 2.2(11)
C5 C4 C6 C7 179.9(7)
C4 C6 C7 C8 -1.7(12)
C6 C7 C8 C9 -1.7(13)
C7 C8 C9 C3 4.5(12)
C4 C3 C9 C8 -4.0(11)
C2 C3 C9 C8 -178.5(7)
C1 N1 C10 C15 -86.5(7)
C2 N1 C10 C15 93.2(7)
C1 N1 C10 C11 100.2(6)
C2 N1 C10 C11 -80.1(6)
C15 C10 C11 C12 9.9(9)
N1 C10 C11 C12 -177.1(5)
C15 C10 C11 C16 -166.0(6)
N1 C10 C11 C16 7.0(8)
C10 C11 C12 C13 -3.6(9)
C16 C11 C12 C13 172.5(6)
C11 C12 C13 C14 -3.3(10)
C11 C12 C13 C17 177.7(6)
C12 C13 C14 C15 4.5(10)
C17 C13 C14 C15 -176.6(7)
C11 C10 C15 C14 -8.8(9)
N1 C10 C15 C14 178.1(5)
C11 C10 C15 C18 170.5(6)
N1 C10 C15 C18 -2.6(9)
C13 C14 C15 C10 1.5(10)
C13 C14 C15 C18 -177.9(7)
C1 N2 C19 C24 83.7(7)
C5 N2 C19 C24 -95.2(7)
C1 N2 C19 C20 -103.8(6)
C5 N2 C19 C20 77.3(7)
C24 C19 C20 C21 -11.3(9)
N2 C19 C20 C21 176.4(5)
C24 C19 C20 C25 164.4(6)
N2 C19 C20 C25 -8.0(9)
C19 C20 C21 C22 3.6(9)
C25 C20 C21 C22 -172.1(6)
C20 C21 C22 C23 3.9(10)
C20 C21 C22 C26 -177.1(6)
C21 C22 C23 C24 -4.2(10)
C26 C22 C23 C24 176.8(7)
C20 C19 C24 C23 11.0(9)
N2 C19 C24 C23 -176.7(6)
C20 C19 C24 C27 -166.9(6)
N2 C19 C24 C27 5.4(9)
C22 C23 C24 C19 -3.0(10)
C22 C23 C24 C27 174.9(6)
C1 Rh1 C28 C29 -146.4(8)
C34 Rh1 C28 C29 113.6(5)
C35 Rh1 C28 C29 75.8(5)
Cl1 Rh1 C28 C29 -89.2(4)
C1 Rh1 C28 C30 94.0(10)
C34 Rh1 C28 C30 -5.9(5)
C35 Rh1 C28 C30 -43.7(6)
C29 Rh1 C28 C30 -119.5(8)
Cl1 Rh1 C28 C30 151.3(5)
C30 C28 C29 C31 3.2(11)
Rh1 C28 C29 C31 -100.8(7)
C30 C28 C29 Rh1 104.0(6)
C1 Rh1 C29 C28 158.7(6)
C34 Rh1 C29 C28 -65.3(5)
C35 Rh1 C29 C28 -101.0(5)
Cl1 Rh1 C29 C28 89.6(4)
C1 Rh1 C29 C31 -77.0(8)
C34 Rh1 C29 C31 59.1(6)
C35 Rh1 C29 C31 23.4(5)
C28 Rh1 C29 C31 124.3(8)
Cl1 Rh1 C29 C31 -146.0(5)
C29 C28 C30 C32 -93.9(8)
Rh1 C28 C30 C32 -12.8(8)
C28 C29 C31 C33 46.0(11)
Rh1 C29 C31 C33 -36.6(8)
C28 C30 C32 C34 33.4(10)
C29 C31 C33 C35 31.8(10)
C30 C32 C34 C35 43.1(10)
C30 C32 C34 Rh1 -37.9(8)
C1 Rh1 C34 C35 95.5(4)
C29 Rh1 C34 C35 -67.7(4)
C28 Rh1 C34 C35 -100.2(4)
Cl1 Rh1 C34 C35 -165.1(3)
C1 Rh1 C34 C32 -141.9(5)
C35 Rh1 C34 C32 122.7(6)
C29 Rh1 C34 C32 55.0(5)
C28 Rh1 C34 C32 22.4(5)
Cl1 Rh1 C34 C32 -42.4(7)
C32 C34 C35 C33 3.7(11)
Rh1 C34 C35 C33 104.9(6)
C32 C34 C35 Rh1 -101.2(7)
C31 C33 C35 C34 -91.0(9)
C31 C33 C35 Rh1 -10.8(8)
C1 Rh1 C35 C34 -93.1(4)
C29 Rh1 C35 C34 111.2(4)
C28 Rh1 C35 C34 76.2(4)
Cl1 Rh1 C35 C34 155.3(6)
C1 Rh1 C35 C33 148.3(5)
C34 Rh1 C35 C33 -118.5(7)
C29 Rh1 C35 C33 -7.3(5)
C28 Rh1 C35 C33 -42.3(5)
Cl1 Rh1 C35 C33 36.8(10)
C501 Cl3 C500 Cl4 -166(2)
C500 Cl3 C501 Cl2 163.9(19)
